data_7155258
loop_
_publ_author_name
'Murphy, R. B.'
'Norman, R. E.'
'White, J. M.'
'Perkins, M. V.'
'Johnston, M. R.'

_publ_section_title
;
 Tetra-porphyrin molecular tweezers: two binding sites linked via a
 polycyclic scaffold and rotating phenyl diimide core.
;
_journal_issue 37
_journal_name_full 'Organic &amp; biomolecular chemistry'
_journal_page_first 8707
_journal_page_last 8720
_journal_paper_doi 10.1039/c6ob01588c
_journal_volume 14
_journal_year 2016
_chemical_formula_moiety 'C24 H21 N O12, 2/3(C2 H3 N), H2 O'
_chemical_formula_sum 'C25.33333 H25 N1.66667 O13'
_chemical_formula_weight 560.80
_chemical_name_systematic
; 
 ? 
;
_space_group_IT_number 14
_symmetry_cell_setting monoclinic
_symmetry_space_group_name_Hall '-P 2ybc'
_symmetry_space_group_name_H-M 'P 1 21/c 1'
_atom_sites_solution_hydrogens geom
_atom_sites_solution_primary direct
_atom_sites_solution_secondary difmap
_audit_creation_method SHELXL-97
_audit_update_record
;
2016-06-18 deposited with the CCDC.
2016-08-18 downloaded from the CCDC.
;
_cell_angle_alpha 90.00
_cell_angle_beta 107.621(2)
_cell_angle_gamma 90.00
_cell_formula_units_Z 12
_cell_length_a 9.0952(2)
_cell_length_b 37.2652(6)
_cell_length_c 24.0116(5)
_cell_measurement_reflns_used 19530
_cell_measurement_temperature 150
_cell_measurement_theta_max 29.3389
_cell_measurement_theta_min 2.4763
_cell_volume 7756.5(3)
_computing_cell_refinement
;
CrysAlisPro, Agilent Technologies,
Version 1.171.35.21 (release 20-01-2012 CrysAlis171 .NET)
(compiled Jan 23 2012,18:06:46)
;
_computing_data_collection
;
CrysAlisPro, Agilent Technologies,
Version 1.171.35.21 (release 20-01-2012 CrysAlis171 .NET)
(compiled Jan 23 2012,18:06:46)
;
_computing_data_reduction
;
CrysAlisPro, Agilent Technologies,
Version 1.171.35.21 (release 20-01-2012 CrysAlis171 .NET)
(compiled Jan 23 2012,18:06:46)
;
_computing_molecular_graphics 'X-Seed_(Barbour 2003)'
_computing_publication_material 'SHELXL-97 (Sheldrick, 1997)'
_computing_structure_refinement 'SHELXL-97 (Sheldrick, 1997)'
_computing_structure_solution 'SHELXS-97 (Sheldrick, 1990)'
_diffrn_ambient_temperature 150
_diffrn_detector_area_resol_mean 16.1695
_diffrn_measured_fraction_theta_full 0.999
_diffrn_measured_fraction_theta_max 0.866
_diffrn_measurement_device_type 'Xcalibur, Eos'
_diffrn_measurement_method '\w scans'
_diffrn_radiation_monochromator graphite
_diffrn_radiation_source 'fine-focus sealed tube'
_diffrn_radiation_type MoK\a
_diffrn_radiation_wavelength 0.71073
_diffrn_reflns_av_R_equivalents 0.0388
_diffrn_reflns_av_sigmaI/netI 0.0420
_diffrn_reflns_limit_h_max 12
_diffrn_reflns_limit_h_min -12
_diffrn_reflns_limit_k_max 46
_diffrn_reflns_limit_k_min -47
_diffrn_reflns_limit_l_max 32
_diffrn_reflns_limit_l_min -31
_diffrn_reflns_number 69033
_diffrn_reflns_theta_full 26.00
_diffrn_reflns_theta_max 29.40
_diffrn_reflns_theta_min 2.48
_exptl_absorpt_coefficient_mu 0.118
_exptl_absorpt_correction_T_max 1.00000
_exptl_absorpt_correction_T_min 0.67645
_exptl_absorpt_correction_type multi-scan
_exptl_absorpt_process_details
;
CrysAlisPro, Agilent Technologies,
Version 1.171.35.21 (release 20-01-2012 CrysAlis171 .NET)
(compiled Jan 23 2012,18:06:46)
Empirical absorption correction using spherical harmonics,
 implemented in SCALE3 ABSPACK scaling algorithm.
;
_exptl_crystal_colour colourless
_exptl_crystal_density_diffrn 1.441
_exptl_crystal_density_method 'not measured'
_exptl_crystal_description rod
_exptl_crystal_F_000 3512
_exptl_crystal_size_max 0.58
_exptl_crystal_size_mid 0.40
_exptl_crystal_size_min 0.21
_refine_diff_density_max 0.968
_refine_diff_density_min -0.332
_refine_diff_density_rms 0.059
_refine_ls_extinction_method none
_refine_ls_goodness_of_fit_ref 1.047
_refine_ls_hydrogen_treatment mixed
_refine_ls_matrix_type full
_refine_ls_number_parameters 1119
_refine_ls_number_reflns 18547
_refine_ls_number_restraints 6
_refine_ls_restrained_S_all 1.047
_refine_ls_R_factor_all 0.0753
_refine_ls_R_factor_gt 0.0569
_refine_ls_shift/su_max 0.001
_refine_ls_shift/su_mean 0.000
_refine_ls_structure_factor_coef Fsqd
_refine_ls_weighting_details 'calc w=1/[\s^2^(Fo^2^)+(0.0548P)^2^+7.0706P] where P=(Fo^2^+2Fc^2^)/3'
_refine_ls_weighting_scheme calc
_refine_ls_wR_factor_gt 0.1314
_refine_ls_wR_factor_ref 0.1424
_reflns_number_gt 14596
_reflns_number_total 18547
_reflns_threshold_expression >2sigma(I)
_cod_data_source_file c6ob01588c2.cif
_cod_data_source_block Rm3
_cod_depositor_comments
;

 Adding full bibliography for 7155256--7155259.cif.

2017-03-04
Z value and formula fixed to values more according to usual
chemical conventions.                 miguel
;
_cod_original_formula_sum 'C76 H75 N5 O39'
_cod_original_formula_weight 1682.41
_cod_original_formula_moiety '3(C24 H21 N O12), 2(C2 H3 N), 3(H2 O)'
_cod_original_formula_units_Z 4
_cod_original_sg_symbol_H-M p_21/c
_cod_database_code 7155258

loop_
_symmetry_equiv_pos_as_xyz
'x, y, z'
'-x, y+1/2, -z+1/2'
'-x, -y, -z'
'x, -y-1/2, z-1/2'

loop_
_atom_site_label
_atom_site_type_symbol
_atom_site_fract_x
_atom_site_fract_y
_atom_site_fract_z
_atom_site_U_iso_or_equiv
_atom_site_adp_type
_atom_site_occupancy
_atom_site_symmetry_multiplicity
_atom_site_calc_flag
_atom_site_refinement_flags
O2 O 0.03641(14) 0.21338(3) -0.01057(6) 0.0145(3) Uani 1 1 d .
O5 O 0.08114(14) 0.28182(3) 0.03003(6) 0.0146(3) Uani 1 1 d .
O19 O 0.39657(16) 0.26249(4) -0.08035(6) 0.0213(3) Uani 1 1 d .
C27 C 0.1007(2) 0.15634(5) -0.07437(9) 0.0176(4) Uani 1 1 d .
O30 O 0.52658(16) 0.22363(4) 0.10853(6) 0.0237(3) Uani 1 1 d .
O32 O 0.07482(19) 0.12133(4) 0.06046(7) 0.0295(4) Uani 1 1 d .
O47 O -0.09328(19) 0.11875(4) -0.13120(7) 0.0307(4) Uani 1 1 d .
O55 O 0.12957(17) 0.40822(4) 0.03013(7) 0.0265(3) Uani 1 1 d .
O59 O 0.06611(19) 0.08357(4) -0.01296(7) 0.0255(3) Uani 1 1 d .
O60 O 0.1889(2) 0.37863(4) 0.15466(7) 0.0304(4) Uani 1 1 d .
O65 O 0.01580(19) 0.36771(4) -0.03832(7) 0.0296(4) Uani 1 1 d .
N68 N 0.49391(18) 0.24283(4) 0.01437(7) 0.0184(3) Uani 1 1 d .
H68 H 0.5915 0.2420 0.0155 0.022 Uiso 1 1 calc R
C74 C 0.2272(2) 0.25241(5) -0.02011(8) 0.0128(3) Uani 1 1 d .
C78 C 0.4445(2) 0.23333(5) 0.06128(9) 0.0166(4) Uani 1 1 d .
C79 C 0.1732(2) 0.20343(5) 0.03569(8) 0.0139(4) Uani 1 1 d .
H79 H 0.1527 0.1951 0.0722 0.017 Uiso 1 1 calc R
C101 C 0.2806(2) 0.31585(5) 0.01691(8) 0.0150(4) Uani 1 1 d .
H101 H 0.3662 0.3200 -0.0005 0.018 Uiso 1 1 calc R
C116 C 0.3265(2) 0.30130(5) 0.08188(8) 0.0158(4) Uani 1 1 d .
H116 H 0.4384 0.2967 0.1020 0.019 Uiso 1 1 calc R
C118 C 0.2461(2) 0.17483(5) 0.00618(8) 0.0156(4) Uani 1 1 d .
H118 H 0.3576 0.1692 0.0253 0.019 Uiso 1 1 calc R
C122 C 0.2195(2) 0.34827(5) 0.04077(9) 0.0164(4) Uani 1 1 d .
C136 C 0.2707(2) 0.23826(5) 0.04337(8) 0.0131(3) Uani 1 1 d .
C138 C 0.2594(2) 0.33586(5) 0.09572(9) 0.0168(4) Uani 1 1 d .
C142 C 0.3785(2) 0.25370(5) -0.03440(8) 0.0155(4) Uani 1 1 d .
C151 C 0.1409(2) 0.14352(5) -0.01950(9) 0.0168(4) Uani 1 1 d .
C152 C -0.0114(2) 0.14785(5) -0.13144(9) 0.0205(4) Uani 1 1 d .
C153 C 0.0209(3) 0.43487(6) -0.00210(12) 0.0354(6) Uani 1 1 d .
H15A H 0.0400 0.4397 -0.0394 0.053 Uiso 1 1 calc R
H15B H 0.0336 0.4571 0.0208 0.053 Uiso 1 1 calc R
H15C H -0.0845 0.4259 -0.0094 0.053 Uiso 1 1 calc R
C155 C 0.1110(2) 0.22369(5) -0.05366(8) 0.0137(4) Uani 1 1 d .
H155 H 0.0386 0.2322 -0.0915 0.016 Uiso 1 1 calc R
O159 O -0.0254(3) 0.16680(5) -0.17303(8) 0.0502(5) Uani 1 1 d .
O162 O 0.2220(2) 0.32159(5) 0.18536(7) 0.0402(4) Uani 1 1 d .
C170 C 0.2000(2) 0.18950(5) -0.05865(8) 0.0160(4) Uani 1 1 d .
H170 H 0.2851 0.1920 -0.0768 0.019 Uiso 1 1 calc R
C177 C 0.2151(2) 0.26938(5) 0.07485(8) 0.0146(4) Uani 1 1 d .
H177 H 0.1943 0.2621 0.1118 0.018 Uiso 1 1 calc R
C178 C 0.2224(2) 0.34437(5) 0.15018(9) 0.0210(4) Uani 1 1 d .
C181 C 0.1541(2) 0.28924(5) -0.01446(8) 0.0140(4) Uani 1 1 d .
H181 H 0.0821 0.2985 -0.0519 0.017 Uiso 1 1 calc R
C182 C 0.1111(2) 0.37575(5) 0.00654(9) 0.0188(4) Uani 1 1 d .
C194 C 0.0908(2) 0.11497(5) 0.01372(9) 0.0183(4) Uani 1 1 d .
C208 C -0.2072(3) 0.10963(6) -0.18616(10) 0.0303(5) Uani 1 1 d .
H20A H -0.2853 0.1286 -0.1970 0.045 Uiso 1 1 calc R
H20B H -0.2567 0.0869 -0.1820 0.045 Uiso 1 1 calc R
H20C H -0.1565 0.1073 -0.2167 0.045 Uiso 1 1 calc R
C214 C 0.0127(3) 0.05542(6) 0.01835(11) 0.0317(5) Uani 1 1 d .
H21A H 0.0939 0.0498 0.0547 0.048 Uiso 1 1 calc R
H21B H -0.0121 0.0339 -0.0061 0.048 Uiso 1 1 calc R
H21C H -0.0798 0.0636 0.0275 0.048 Uiso 1 1 calc R
C226 C 0.1503(3) 0.38783(7) 0.20720(11) 0.0364(6) Uani 1 1 d .
H22A H 0.0524 0.3764 0.2062 0.055 Uiso 1 1 calc R
H22B H 0.1404 0.4139 0.2094 0.055 Uiso 1 1 calc R
H22C H 0.2321 0.3793 0.2415 0.055 Uiso 1 1 calc R
O8 O 0.31719(16) 0.01183(4) 0.53448(6) 0.0210(3) Uani 1 1 d .
O14 O 0.47542(17) 0.06107(4) 0.71702(6) 0.0218(3) Uani 1 1 d .
O15 O 0.78576(15) 0.06405(4) 0.60259(6) 0.0166(3) Uani 1 1 d .
O18 O 0.80243(14) -0.00387(4) 0.64967(6) 0.0161(3) Uani 1 1 d .
C28 C 0.5800(2) 0.02518(5) 0.59454(8) 0.0129(3) Uani 1 1 d .
C37 C 0.6992(2) -0.10166(5) 0.63328(9) 0.0209(4) Uani 1 1 d .
O44 O 0.64515(19) 0.10701(4) 0.44088(7) 0.0293(4) Uani 1 1 d .
N48 N 0.36390(18) 0.03721(4) 0.62568(7) 0.0170(3) Uani 1 1 d .
H48 H 0.2673 0.0387 0.6257 0.020 Uiso 1 1 calc R
O54 O 0.7108(2) -0.10089(4) 0.58472(7) 0.0336(4) Uani 1 1 d .
C58 C 0.6316(2) -0.01995(5) 0.69994(8) 0.0162(4) Uani 1 1 d .
H58 H 0.5499 -0.0140 0.7184 0.019 Uiso 1 1 calc R
C76 C 0.7536(3) 0.16573(6) 0.61200(10) 0.0304(5) Uani 1 1 d .
C77 C 0.6331(2) 0.04140(5) 0.65683(8) 0.0132(3) Uani 1 1 d .
C80 C 0.4051(2) 0.02359(5) 0.57904(8) 0.0148(4) Uani 1 1 d .
O84 O 0.63020(19) 0.16456(4) 0.46746(7) 0.0297(4) Uani 1 1 d .
C85 C 0.4854(2) 0.04833(5) 0.67208(8) 0.0150(4) Uani 1 1 d .
C89 C 0.6611(2) -0.01188(5) 0.60440(8) 0.0147(4) Uani 1 1 d .
H89 H 0.6763 -0.0227 0.5684 0.018 Uiso 1 1 calc R
C93 C 0.5763(2) -0.03641(5) 0.63615(8) 0.0157(4) Uani 1 1 d .
H93 H 0.4626 -0.0394 0.6178 0.019 Uiso 1 1 calc R
O109 O 0.8987(2) -0.09547(4) 0.76904(7) 0.0344(4) Uani 1 1 d .
O117 O 0.7146(2) -0.13091(4) 0.66621(7) 0.0321(4) Uani 1 1 d .
C125 C 0.5992(2) 0.10331(5) 0.61451(9) 0.0171(4) Uani 1 1 d .
H125 H 0.5163 0.1096 0.6323 0.021 Uiso 1 1 calc R
C127 C 0.6449(2) 0.05268(5) 0.55957(8) 0.0153(4) Uani 1 1 d .
H127 H 0.6596 0.0429 0.5228 0.018 Uiso 1 1 calc R
C133 C 0.8273(2) -0.06542(5) 0.77287(9) 0.0200(4) Uani 1 1 d .
C139 C 0.6664(3) 0.17691(6) 0.41578(11) 0.0357(6) Uani 1 1 d .
H13A H 0.7763 0.1731 0.4209 0.054 Uiso 1 1 calc R
H13B H 0.6427 0.2025 0.4100 0.054 Uiso 1 1 calc R
H13C H 0.6047 0.1635 0.3816 0.054 Uiso 1 1 calc R
C141 C 0.5451(2) 0.08662(5) 0.55083(8) 0.0164(4) Uani 1 1 d .
H141 H 0.4315 0.0833 0.5327 0.020 Uiso 1 1 calc R
O147 O 0.7441(2) 0.17179(5) 0.66503(8) 0.0427(5) Uani 1 1 d .
C148 C 0.7598(4) -0.16319(6) 0.64225(12) 0.0425(7) Uani 1 1 d .
H14A H 0.6726 -0.1720 0.6102 0.064 Uiso 1 1 calc R
H14B H 0.7906 -0.1815 0.6728 0.064 Uiso 1 1 calc R
H14C H 0.8467 -0.1579 0.6275 0.064 Uiso 1 1 calc R
C160 C 0.7192(2) 0.07558(5) 0.64731(8) 0.0156(4) Uani 1 1 d .
H160 H 0.7959 0.0850 0.6836 0.019 Uiso 1 1 calc R
C169 C 0.7148(2) -0.05519(5) 0.71679(9) 0.0176(4) Uani 1 1 d .
C171 C 0.6662(2) -0.06922(5) 0.66306(9) 0.0177(4) Uani 1 1 d .
C175 C 0.7352(2) 0.01091(5) 0.69210(8) 0.0151(4) Uani 1 1 d .
H175 H 0.8125 0.0190 0.7292 0.018 Uiso 1 1 calc R
O179 O 0.8527(3) -0.04766(5) 0.81624(8) 0.0496(5) Uani 1 1 d .
C197 C 0.6624(2) 0.13366(5) 0.58670(9) 0.0213(4) Uani 1 1 d .
C201 C 1.0072(3) -0.10957(7) 0.82131(10) 0.0338(5) Uani 1 1 d .
H20D H 1.1110 -0.1094 0.8170 0.051 Uiso 1 1 calc R
H20E H 0.9786 -0.1342 0.8276 0.051 Uiso 1 1 calc R
H20F H 1.0059 -0.0947 0.8548 0.051 Uiso 1 1 calc R
O203 O 0.8283(3) 0.18321(6) 0.58855(9) 0.0615(7) Uani 1 1 d .
C207 C 0.6324(2) 0.12915(5) 0.47539(9) 0.0213(4) Uani 1 1 d .
C213 C 0.6151(2) 0.11976(5) 0.53290(9) 0.0195(4) Uani 1 1 d .
C220 C 0.8283(5) 0.20330(8) 0.69388(15) 0.0644(10) Uani 1 1 d .
H22D H 0.9374 0.2010 0.6963 0.097 Uiso 1 1 calc R
H22E H 0.8189 0.2053 0.7334 0.097 Uiso 1 1 calc R
H22F H 0.7853 0.2248 0.6714 0.097 Uiso 1 1 calc R
O3 O 0.57226(14) 0.43615(3) 0.38823(6) 0.0147(3) Uani 1 1 d .
O9 O 0.26303(16) 0.49359(4) 0.47566(6) 0.0198(3) Uani 1 1 d .
O11 O 0.50924(14) 0.50277(3) 0.33930(6) 0.0153(3) Uani 1 1 d .
O22 O 0.06090(16) 0.44336(4) 0.29535(6) 0.0216(3) Uani 1 1 d .
O23 O 0.72236(17) 0.39556(4) 0.54654(7) 0.0258(3) Uani 1 1 d .
O35 O 0.66164(17) 0.33743(4) 0.52847(6) 0.0244(3) Uani 1 1 d .
N36 N 0.13192(18) 0.46779(4) 0.38764(7) 0.0163(3) Uani 1 1 d .
H36 H 0.0403 0.4675 0.3929 0.020 Uiso 1 1 calc R
C38 C 0.4774(2) 0.36737(5) 0.40634(9) 0.0171(4) Uani 1 1 d .
C40 C 0.3856(2) 0.57019(5) 0.33592(9) 0.0180(4) Uani 1 1 d .
C45 C 0.2615(2) 0.48084(5) 0.42904(8) 0.0151(4) Uani 1 1 d .
O49 O 0.21962(19) 0.60260(4) 0.21415(6) 0.0266(3) Uani 1 1 d .
O52 O 0.51385(19) 0.61854(4) 0.31069(7) 0.0313(4) Uani 1 1 d .
C64 C 0.4734(2) 0.51172(5) 0.39264(8) 0.0144(4) Uani 1 1 d .
H64 H 0.5638 0.5202 0.4253 0.017 Uiso 1 1 calc R
C72 C 0.4284(2) 0.41390(5) 0.44627(8) 0.0155(4) Uani 1 1 d .
H72 H 0.3507 0.4176 0.4676 0.019 Uiso 1 1 calc R
C81 C 0.3984(2) 0.47641(5) 0.40581(8) 0.0130(3) Uani 1 1 d .
O87 O 0.2264(2) 0.54611(4) 0.18356(7) 0.0401(4) Uani 1 1 d .
C91 C 0.4252(2) 0.42607(5) 0.34729(8) 0.0142(4) Uani 1 1 d .
H91 H 0.4315 0.4174 0.3087 0.017 Uiso 1 1 calc R
C97 C 0.3673(2) 0.39799(5) 0.38227(8) 0.0161(4) Uani 1 1 d .
H97 H 0.2551 0.3918 0.3676 0.019 Uiso 1 1 calc R
C102 C 0.5268(2) 0.38049(5) 0.46090(9) 0.0171(4) Uani 1 1 d .
C103 C 0.3277(2) 0.46057(5) 0.34391(8) 0.0126(3) Uani 1 1 d .
O106 O 0.6240(2) 0.31588(4) 0.40633(7) 0.0347(4) Uani 1 1 d .
C107 C 0.2551(2) 0.52352(5) 0.30894(8) 0.0160(4) Uani 1 1 d .
H107 H 0.1426 0.5188 0.3016 0.019 Uiso 1 1 calc R
O108 O 0.5592(2) 0.60695(5) 0.40615(7) 0.0364(4) Uani 1 1 d .
C120 C 0.3581(2) 0.49109(5) 0.30542(8) 0.0144(4) Uani 1 1 d .
H120 H 0.3506 0.4836 0.2647 0.017 Uiso 1 1 calc R
C134 C 0.6470(2) 0.37226(5) 0.51616(9) 0.0175(4) Uani 1 1 d .
C140 C 0.1469(3) 0.61281(7) 0.15398(10) 0.0359(6) Uani 1 1 d .
H14D H 0.2163 0.6073 0.1309 0.054 Uiso 1 1 calc R
H14E H 0.1247 0.6386 0.1519 0.054 Uiso 1 1 calc R
H14F H 0.0504 0.5994 0.1384 0.054 Uiso 1 1 calc R
C156 C 0.5162(2) 0.44721(5) 0.43603(8) 0.0141(4) Uani 1 1 d .
H156 H 0.5986 0.4557 0.4715 0.017 Uiso 1 1 calc R
C164 C 0.1579(2) 0.45527(5) 0.33728(8) 0.0150(4) Uani 1 1 d .
O180 O 0.4627(3) 0.33430(5) 0.32199(8) 0.0512(6) Uani 1 1 d .
C190 C 0.3471(2) 0.53960(5) 0.37064(8) 0.0156(4) Uani 1 1 d .
H190 H 0.2853 0.5458 0.3974 0.019 Uiso 1 1 calc R
C193 C 0.2486(2) 0.56819(6) 0.22224(9) 0.0221(4) Uani 1 1 d .
C198 C 0.4946(2) 0.60034(5) 0.35568(9) 0.0208(4) Uani 1 1 d .
C204 C 0.2984(2) 0.55764(5) 0.28434(9) 0.0178(4) Uani 1 1 d .
C205 C 0.7813(3) 0.32857(6) 0.58193(10) 0.0288(5) Uani 1 1 d .
H20G H 0.8802 0.3382 0.5803 0.043 Uiso 1 1 calc R
H20H H 0.7890 0.3024 0.5864 0.043 Uiso 1 1 calc R
H20I H 0.7559 0.3391 0.6153 0.043 Uiso 1 1 calc R
C217 C 0.5180(2) 0.33751(5) 0.37344(9) 0.0209(4) Uani 1 1 d .
C223 C 0.6716(3) 0.28643(6) 0.37673(12) 0.0347(5) Uani 1 1 d .
H22G H 0.5819 0.2716 0.3573 0.052 Uiso 1 1 calc R
H22H H 0.7484 0.2719 0.4052 0.052 Uiso 1 1 calc R
H22I H 0.7170 0.2959 0.3475 0.052 Uiso 1 1 calc R
C176 C 0.8296(3) 0.20968(7) 0.29013(12) 0.0422(6) Uani 1 1 d .
N185 N 0.8837(4) 0.22220(8) 0.33379(12) 0.0617(8) Uani 1 1 d .
C227 C 0.7671(5) 0.19276(11) 0.23317(15) 0.0789(13) Uani 1 1 d .
H22J H 0.8455 0.1928 0.2127 0.118 Uiso 1 1 calc R
H22K H 0.6762 0.2061 0.2101 0.118 Uiso 1 1 calc R
H22L H 0.7376 0.1680 0.2383 0.118 Uiso 1 1 calc R
C210 C 0.1577(4) 0.23740(9) 0.23545(15) 0.0583(9) Uani 1 1 d .
N216 N 0.1164(5) 0.21695(9) 0.19900(16) 0.0822(10) Uani 1 1 d .
C219 C 0.2068(5) 0.26336(10) 0.28276(14) 0.0649(10) Uani 1 1 d .
H21D H 0.1160 0.2739 0.2902 0.097 Uiso 1 1 calc R
H21E H 0.2674 0.2823 0.2718 0.097 Uiso 1 1 calc R
H21F H 0.2702 0.2513 0.3182 0.097 Uiso 1 1 calc R
O63 O 0.82828(19) 0.01848(5) 0.87797(10) 0.0372(4) Uani 1 1 d D
O150 O 0.7933(2) 0.25218(6) 0.01958(13) 0.0556(7) Uani 1 1 d .
O206 O 0.0836(2) 0.02562(7) 0.64107(12) 0.0567(6) Uani 1 1 d D
C1 C 0.6232(3) 0.64809(6) 0.32524(12) 0.0359(6) Uani 1 1 d .
H1A H 0.5799 0.6677 0.3426 0.054 Uiso 1 1 calc R
H1B H 0.6436 0.6566 0.2897 0.054 Uiso 1 1 calc R
H1C H 0.7197 0.6399 0.3533 0.054 Uiso 1 1 calc R
H2 H 0.858(4) 0.2425(8) 0.0090(13) 0.043(8) Uiso 1 1 d .
H4 H 0.804(4) 0.0044(10) 0.8528(15) 0.061(11) Uiso 1 1 d .
H6 H -0.008(5) 0.0322(11) 0.6314(18) 0.086(14) Uiso 1 1 d .
H8 H 0.820(5) 0.2704(12) 0.0329(18) 0.083(14) Uiso 1 1 d .
H10 H 0.743(3) 0.0292(9) 0.8740(16) 0.073(12) Uiso 1 1 d D
H11 H 0.078(6) 0.0029(3) 0.643(2) 0.13(2) Uiso 1 1 d D

loop_
_atom_site_aniso_label
_atom_site_aniso_U_11
_atom_site_aniso_U_22
_atom_site_aniso_U_33
_atom_site_aniso_U_23
_atom_site_aniso_U_13
_atom_site_aniso_U_12
O2 0.0120(6) 0.0147(6) 0.0168(7) -0.0004(5) 0.0046(5) -0.0006(5)
O5 0.0123(6) 0.0158(6) 0.0158(7) -0.0013(5) 0.0046(5) -0.0004(5)
O19 0.0247(7) 0.0209(7) 0.0222(8) 0.0003(6) 0.0131(6) -0.0015(6)
C27 0.0186(9) 0.0144(9) 0.0213(10) -0.0028(7) 0.0083(8) 0.0015(7)
O30 0.0185(7) 0.0261(8) 0.0219(8) 0.0035(6) -0.0010(6) 0.0040(6)
O32 0.0401(9) 0.0271(8) 0.0270(8) -0.0065(6) 0.0186(7) -0.0088(7)
O47 0.0354(9) 0.0277(8) 0.0246(8) -0.0006(6) 0.0022(7) -0.0124(7)
O55 0.0239(7) 0.0147(7) 0.0336(9) -0.0059(6) -0.0023(7) 0.0020(6)
O59 0.0422(9) 0.0128(7) 0.0278(8) -0.0007(6) 0.0200(7) -0.0026(6)
O60 0.0486(10) 0.0198(7) 0.0263(9) -0.0062(6) 0.0167(8) 0.0027(7)
O65 0.0328(9) 0.0213(8) 0.0249(8) -0.0022(6) -0.0062(7) 0.0013(6)
N68 0.0112(7) 0.0213(8) 0.0235(9) 0.0011(7) 0.0065(7) 0.0007(6)
C74 0.0111(8) 0.0136(8) 0.0130(9) -0.0005(7) 0.0026(7) 0.0004(6)
C78 0.0144(9) 0.0137(8) 0.0205(10) -0.0011(7) 0.0036(8) 0.0011(7)
C79 0.0131(8) 0.0131(8) 0.0148(9) 0.0004(7) 0.0032(7) 0.0000(7)
C101 0.0149(8) 0.0140(8) 0.0154(9) -0.0009(7) 0.0038(7) -0.0018(7)
C116 0.0149(8) 0.0148(9) 0.0162(9) -0.0021(7) 0.0023(8) -0.0012(7)
C118 0.0149(9) 0.0125(8) 0.0198(10) 0.0000(7) 0.0057(8) 0.0003(7)
C122 0.0146(9) 0.0145(9) 0.0194(10) -0.0037(7) 0.0041(8) -0.0042(7)
C136 0.0118(8) 0.0133(8) 0.0130(9) 0.0005(7) 0.0019(7) -0.0002(7)
C138 0.0154(9) 0.0143(9) 0.0185(10) -0.0051(7) 0.0015(8) -0.0037(7)
C142 0.0156(9) 0.0125(8) 0.0192(10) -0.0019(7) 0.0066(8) -0.0009(7)
C151 0.0178(9) 0.0130(8) 0.0212(10) -0.0021(7) 0.0084(8) 0.0029(7)
C152 0.0233(10) 0.0166(9) 0.0226(11) -0.0037(8) 0.0084(9) -0.0008(8)
C153 0.0281(12) 0.0162(10) 0.0523(16) -0.0024(10) -0.0023(11) 0.0050(9)
C155 0.0141(8) 0.0128(8) 0.0143(9) -0.0013(7) 0.0044(7) -0.0001(7)
O159 0.0665(13) 0.0440(11) 0.0260(10) 0.0121(8) -0.0070(9) -0.0255(10)
O162 0.0718(13) 0.0293(9) 0.0229(9) 0.0022(7) 0.0194(9) 0.0045(9)
C170 0.0171(9) 0.0138(8) 0.0186(10) -0.0016(7) 0.0075(8) 0.0000(7)
C177 0.0142(8) 0.0152(9) 0.0144(9) -0.0007(7) 0.0041(7) 0.0002(7)
C178 0.0221(10) 0.0199(10) 0.0184(10) -0.0037(8) 0.0023(8) -0.0023(8)
C181 0.0147(8) 0.0135(8) 0.0144(9) -0.0013(7) 0.0053(7) -0.0002(7)
C182 0.0199(9) 0.0153(9) 0.0213(10) -0.0015(7) 0.0063(8) -0.0027(7)
C194 0.0171(9) 0.0158(9) 0.0223(10) -0.0011(8) 0.0063(8) 0.0001(7)
C208 0.0263(11) 0.0298(12) 0.0293(12) -0.0069(9) 0.0002(10) -0.0052(9)
C214 0.0482(14) 0.0157(10) 0.0402(14) 0.0030(9) 0.0268(12) -0.0029(9)
C226 0.0471(15) 0.0360(13) 0.0298(13) -0.0142(10) 0.0172(12) 0.0009(11)
O8 0.0167(7) 0.0229(7) 0.0186(7) -0.0008(6) -0.0017(6) 0.0000(6)
O14 0.0275(8) 0.0228(7) 0.0185(7) -0.0008(6) 0.0119(6) 0.0027(6)
O15 0.0131(6) 0.0194(7) 0.0180(7) 0.0011(5) 0.0059(5) -0.0011(5)
O18 0.0124(6) 0.0183(6) 0.0175(7) 0.0009(5) 0.0042(5) 0.0024(5)
C28 0.0111(8) 0.0151(8) 0.0123(9) 0.0006(7) 0.0035(7) 0.0001(7)
C37 0.0191(9) 0.0187(9) 0.0216(11) 0.0016(8) 0.0014(8) 0.0018(8)
O44 0.0369(9) 0.0275(8) 0.0287(9) 0.0029(7) 0.0177(7) 0.0006(7)
N48 0.0118(7) 0.0210(8) 0.0188(8) 0.0011(6) 0.0054(7) 0.0018(6)
O54 0.0442(10) 0.0315(9) 0.0288(9) -0.0001(7) 0.0167(8) 0.0072(7)
C58 0.0164(9) 0.0159(9) 0.0164(9) 0.0026(7) 0.0052(8) 0.0016(7)
C76 0.0386(13) 0.0197(10) 0.0279(12) 0.0051(9) 0.0023(10) -0.0025(9)
C77 0.0127(8) 0.0143(8) 0.0126(9) 0.0002(7) 0.0037(7) -0.0001(7)
C80 0.0143(8) 0.0131(8) 0.0163(9) 0.0035(7) 0.0034(8) 0.0019(7)
O84 0.0434(9) 0.0205(8) 0.0315(9) 0.0114(6) 0.0208(8) 0.0066(7)
C85 0.0168(9) 0.0135(8) 0.0158(9) 0.0039(7) 0.0067(8) 0.0011(7)
C89 0.0142(8) 0.0144(8) 0.0146(9) 0.0009(7) 0.0030(7) 0.0012(7)
C93 0.0155(9) 0.0133(8) 0.0172(9) 0.0010(7) 0.0030(8) 0.0009(7)
O109 0.0443(10) 0.0325(9) 0.0202(8) 0.0037(7) 0.0005(7) 0.0218(8)
O117 0.0523(11) 0.0132(7) 0.0271(9) 0.0011(6) 0.0064(8) 0.0058(7)
C125 0.0196(9) 0.0130(8) 0.0203(10) 0.0023(7) 0.0085(8) 0.0017(7)
C127 0.0148(9) 0.0174(9) 0.0139(9) 0.0026(7) 0.0044(7) 0.0005(7)
C133 0.0238(10) 0.0174(9) 0.0175(10) 0.0038(8) 0.0043(8) 0.0011(8)
C139 0.0483(15) 0.0276(12) 0.0405(14) 0.0183(10) 0.0276(12) 0.0078(11)
C141 0.0170(9) 0.0152(9) 0.0175(10) 0.0029(7) 0.0057(8) 0.0007(7)
O147 0.0602(12) 0.0302(9) 0.0331(10) -0.0080(7) 0.0073(9) -0.0103(9)
C148 0.0600(17) 0.0190(11) 0.0441(16) -0.0044(10) 0.0090(14) 0.0112(11)
C160 0.0152(9) 0.0153(9) 0.0166(9) 0.0006(7) 0.0055(8) -0.0013(7)
C169 0.0200(9) 0.0148(9) 0.0175(10) 0.0035(7) 0.0051(8) 0.0011(7)
C171 0.0177(9) 0.0142(9) 0.0208(10) 0.0032(7) 0.0053(8) 0.0004(7)
C175 0.0148(8) 0.0156(9) 0.0144(9) 0.0004(7) 0.0035(7) 0.0008(7)
O179 0.0683(13) 0.0386(10) 0.0252(9) -0.0098(8) -0.0106(9) 0.0209(10)
C197 0.0231(10) 0.0156(9) 0.0261(11) 0.0051(8) 0.0087(9) 0.0016(8)
C201 0.0294(12) 0.0447(14) 0.0236(12) 0.0150(10) 0.0028(10) 0.0124(11)
O203 0.0858(16) 0.0474(12) 0.0481(13) 0.0045(10) 0.0156(12) -0.0420(12)
C207 0.0185(9) 0.0201(10) 0.0262(11) 0.0078(8) 0.0081(9) 0.0023(8)
C213 0.0208(10) 0.0154(9) 0.0244(11) 0.0050(8) 0.0097(9) 0.0022(7)
C220 0.094(3) 0.0371(16) 0.0467(19) -0.0158(14) -0.0024(18) -0.0185(17)
O3 0.0121(6) 0.0161(6) 0.0160(7) -0.0012(5) 0.0045(5) -0.0009(5)
O9 0.0230(7) 0.0231(7) 0.0147(7) -0.0041(5) 0.0081(6) -0.0005(6)
O11 0.0126(6) 0.0177(6) 0.0160(7) 0.0007(5) 0.0049(5) -0.0010(5)
O22 0.0153(7) 0.0293(8) 0.0174(7) -0.0050(6) 0.0005(6) -0.0041(6)
O23 0.0255(8) 0.0183(7) 0.0285(8) -0.0036(6) 0.0003(7) -0.0027(6)
O35 0.0278(8) 0.0158(7) 0.0217(8) 0.0041(6) -0.0043(6) -0.0044(6)
N36 0.0112(7) 0.0226(8) 0.0159(8) -0.0017(6) 0.0051(6) -0.0010(6)
C38 0.0171(9) 0.0143(9) 0.0191(10) 0.0020(7) 0.0043(8) -0.0031(7)
C40 0.0200(9) 0.0149(9) 0.0193(10) 0.0019(7) 0.0064(8) 0.0031(7)
C45 0.0160(9) 0.0137(8) 0.0156(9) 0.0019(7) 0.0047(8) 0.0015(7)
O49 0.0383(9) 0.0207(7) 0.0175(7) 0.0049(6) 0.0036(7) 0.0055(6)
O52 0.0359(9) 0.0252(8) 0.0272(9) 0.0070(6) 0.0012(7) -0.0110(7)
C64 0.0148(8) 0.0151(8) 0.0122(9) -0.0006(7) 0.0024(7) -0.0009(7)
C72 0.0156(9) 0.0163(9) 0.0145(9) 0.0011(7) 0.0043(7) -0.0001(7)
C81 0.0115(8) 0.0141(8) 0.0131(9) -0.0014(7) 0.0031(7) 0.0000(7)
O87 0.0721(13) 0.0233(8) 0.0217(9) -0.0019(7) 0.0092(9) 0.0024(8)
C91 0.0135(8) 0.0144(8) 0.0142(9) -0.0008(7) 0.0034(7) -0.0005(7)
C97 0.0145(9) 0.0164(9) 0.0168(9) -0.0006(7) 0.0038(8) -0.0026(7)
C102 0.0176(9) 0.0141(9) 0.0203(10) 0.0023(7) 0.0068(8) -0.0019(7)
C103 0.0113(8) 0.0158(8) 0.0102(9) -0.0007(7) 0.0025(7) -0.0005(7)
O106 0.0420(10) 0.0308(9) 0.0289(9) -0.0010(7) 0.0069(8) 0.0167(7)
C107 0.0160(9) 0.0167(9) 0.0146(9) 0.0006(7) 0.0038(8) 0.0019(7)
O108 0.0388(10) 0.0463(10) 0.0232(9) -0.0079(7) 0.0081(8) -0.0180(8)
C120 0.0143(8) 0.0154(8) 0.0132(9) 0.0004(7) 0.0037(7) 0.0001(7)
C134 0.0177(9) 0.0167(9) 0.0186(10) 0.0021(7) 0.0060(8) -0.0009(7)
C140 0.0469(15) 0.0355(13) 0.0223(12) 0.0104(10) 0.0059(11) 0.0074(11)
C156 0.0136(8) 0.0152(8) 0.0132(9) -0.0005(7) 0.0036(7) 0.0001(7)
C164 0.0132(8) 0.0160(9) 0.0148(9) 0.0010(7) 0.0027(8) -0.0005(7)
O180 0.0715(14) 0.0406(11) 0.0269(10) -0.0133(8) -0.0071(10) 0.0233(10)
C190 0.0175(9) 0.0147(8) 0.0140(9) 0.0004(7) 0.0039(8) 0.0009(7)
C193 0.0247(10) 0.0233(10) 0.0180(10) 0.0027(8) 0.0059(9) 0.0021(8)
C198 0.0208(10) 0.0176(9) 0.0241(11) -0.0010(8) 0.0068(9) 0.0012(8)
C204 0.0193(9) 0.0159(9) 0.0187(10) 0.0020(7) 0.0065(8) 0.0038(7)
C205 0.0265(11) 0.0235(11) 0.0265(12) 0.0089(9) -0.0066(9) -0.0044(9)
C217 0.0247(10) 0.0160(9) 0.0210(11) -0.0002(8) 0.0053(9) -0.0033(8)
C223 0.0356(13) 0.0260(12) 0.0443(15) -0.0030(10) 0.0150(12) 0.0093(10)
C176 0.0514(16) 0.0314(13) 0.0349(15) 0.0003(11) -0.0002(13) -0.0031(12)
N185 0.080(2) 0.0549(16) 0.0425(15) -0.0171(13) 0.0076(14) -0.0065(15)
C227 0.111(3) 0.068(2) 0.0385(19) -0.0084(17) -0.007(2) -0.032(2)
C210 0.070(2) 0.0496(19) 0.0480(19) 0.0185(16) 0.0061(17) 0.0016(16)
N216 0.109(3) 0.060(2) 0.070(2) 0.0008(17) 0.015(2) 0.0025(19)
C219 0.078(2) 0.061(2) 0.0418(18) 0.0179(16) -0.0031(17) -0.0077(18)
O63 0.0158(8) 0.0348(10) 0.0624(13) -0.0126(9) 0.0137(8) -0.0024(7)
O150 0.0238(9) 0.0349(11) 0.120(2) -0.0284(12) 0.0388(12) -0.0085(8)
O206 0.0236(10) 0.0519(14) 0.104(2) 0.0147(13) 0.0328(11) -0.0015(9)
C1 0.0331(13) 0.0272(12) 0.0430(15) 0.0061(10) 0.0049(11) -0.0112(10)

loop_
_atom_type_symbol
_atom_type_description
_atom_type_scat_dispersion_real
_atom_type_scat_dispersion_imag
_atom_type_scat_source
C C 0.0033 0.0016 'International Tables Vol C Tables 4.2.6.8 and 6.1.1.4'
H H 0.0000 0.0000 'International Tables Vol C Tables 4.2.6.8 and 6.1.1.4'
N N 0.0061 0.0033 'International Tables Vol C Tables 4.2.6.8 and 6.1.1.4'
O O 0.0106 0.0060 'International Tables Vol C Tables 4.2.6.8 and 6.1.1.4'

loop_
_geom_angle_atom_site_label_1
_geom_angle_atom_site_label_2
_geom_angle_atom_site_label_3
_geom_angle
C79 O2 C155 97.84(13)
C177 O5 C181 98.07(13)
C151 C27 C152 137.88(18)
C151 C27 C170 94.65(16)
C152 C27 C170 126.98(17)
C152 O47 C208 116.00(17)
C182 O55 C153 114.84(17)
C194 O59 C214 114.97(16)
C178 O60 C226 114.88(18)
C78 N68 C142 114.66(15)
C78 N68 H68 122.7
C142 N68 H68 122.7
C142 C74 C136 104.74(14)
C142 C74 C155 115.31(15)
C136 C74 C155 102.01(14)
C142 C74 C181 115.76(15)
C136 C74 C181 101.79(14)
C155 C74 C181 114.52(15)
O30 C78 N68 125.56(18)
O30 C78 C136 126.58(18)
N68 C78 C136 107.84(16)
O2 C79 C118 102.42(14)
O2 C79 C136 101.85(14)
C118 C79 C136 108.91(14)
O2 C79 H79 114.1
C118 C79 H79 114.1
C136 C79 H79 114.1
C122 C101 C181 113.29(15)
C122 C101 C116 85.28(14)
C181 C101 C116 101.39(14)
C122 C101 H101 117.2
C181 C101 H101 117.2
C116 C101 H101 117.2
C138 C116 C177 112.85(15)
C138 C116 C101 85.47(14)
C177 C116 C101 100.83(14)
C138 C116 H116 117.4
C177 C116 H116 117.4
C101 C116 H116 117.4
C151 C118 C79 114.45(15)
C151 C118 C170 85.37(14)
C79 C118 C170 101.03(14)
C151 C118 H118 116.9
C79 C118 H118 116.9
C170 C118 H118 116.9
C138 C122 C182 136.01(18)
C138 C122 C101 94.37(16)
C182 C122 C101 126.82(17)
C78 C136 C74 104.74(14)
C78 C136 C79 116.18(15)
C74 C136 C79 101.61(14)
C78 C136 C177 114.70(15)
C74 C136 C177 101.62(14)
C79 C136 C177 115.13(14)
C122 C138 C178 136.85(18)
C122 C138 C116 94.88(16)
C178 C138 C116 126.48(17)
O19 C142 N68 125.25(17)
O19 C142 C74 126.75(18)
N68 C142 C74 108.00(15)
C27 C151 C194 138.26(19)
C27 C151 C118 94.36(16)
C194 C151 C118 126.33(17)
O159 C152 O47 124.8(2)
O159 C152 C27 121.20(19)
O47 C152 C27 113.94(18)
O55 C153 H15A 109.5
O55 C153 H15B 109.5
H15A C153 H15B 109.5
O55 C153 H15C 109.5
H15A C153 H15C 109.5
H15B C153 H15C 109.5
O2 C155 C170 101.98(14)
O2 C155 C74 101.83(14)
C170 C155 C74 108.78(15)
O2 C155 H155 114.3
C170 C155 H155 114.3
C74 C155 H155 114.3
C27 C170 C155 114.17(15)
C27 C170 C118 85.61(14)
C155 C170 C118 101.49(14)
C27 C170 H170 116.8
C155 C170 H170 116.8
C118 C170 H170 116.8
O5 C177 C116 102.36(14)
O5 C177 C136 101.77(14)
C116 C177 C136 109.32(14)
O5 C177 H177 114.0
C116 C177 H177 114.0
C136 C177 H177 114.0
O162 C178 O60 125.2(2)
O162 C178 C138 121.38(19)
O60 C178 C138 113.44(18)
O5 C181 C101 101.83(14)
O5 C181 C74 101.57(14)
C101 C181 C74 109.76(15)
O5 C181 H181 114.1
C101 C181 H181 114.1
C74 C181 H181 114.1
O65 C182 O55 125.16(19)
O65 C182 C122 120.24(18)
O55 C182 C122 114.60(17)
O32 C194 O59 125.35(19)
O32 C194 C151 120.44(18)
O59 C194 C151 114.20(17)
O47 C208 H20A 109.5
O47 C208 H20B 109.5
H20A C208 H20B 109.5
O47 C208 H20C 109.5
H20A C208 H20C 109.5
H20B C208 H20C 109.5
O59 C214 H21A 109.5
O59 C214 H21B 109.5
H21A C214 H21B 109.5
O59 C214 H21C 109.5
H21A C214 H21C 109.5
H21B C214 H21C 109.5
O60 C226 H22A 109.5
O60 C226 H22B 109.5
H22A C226 H22B 109.5
O60 C226 H22C 109.5
H22A C226 H22C 109.5
H22B C226 H22C 109.5
C127 O15 C160 97.92(13)
C89 O18 C175 98.03(13)
C80 C28 C127 115.77(15)
C80 C28 C89 114.64(15)
C127 C28 C89 115.47(14)
C80 C28 C77 104.39(14)
C127 C28 C77 101.92(14)
C89 C28 C77 101.86(14)
O54 C37 O117 124.9(2)
O54 C37 C171 122.59(19)
O117 C37 C171 112.51(18)
C85 N48 C80 114.79(15)
C85 N48 H48 122.6
C80 N48 H48 122.6
C169 C58 C175 114.12(16)
C169 C58 C93 84.78(14)
C175 C58 C93 101.47(14)
C169 C58 H58 117.0
C175 C58 H58 117.0
C93 C58 H58 117.0
O203 C76 O147 124.9(2)
O203 C76 C197 125.1(2)
O147 C76 C197 110.0(2)
C85 C77 C175 114.92(15)
C85 C77 C160 114.84(15)
C175 C77 C160 116.00(15)
C85 C77 C28 105.04(15)
C175 C77 C28 101.64(14)
C160 C77 C28 101.66(14)
O8 C80 N48 125.67(17)
O8 C80 C28 126.40(17)
N48 C80 C28 107.92(16)
C207 O84 C139 116.02(17)
O14 C85 N48 125.68(17)
O14 C85 C77 126.46(18)
N48 C85 C77 107.86(15)
O18 C89 C93 102.46(14)
O18 C89 C28 101.84(14)
C93 C89 C28 108.54(14)
O18 C89 H89 114.2
C93 C89 H89 114.2
C28 C89 H89 114.2
C171 C93 C89 113.99(15)
C171 C93 C58 85.82(14)
C89 C93 C58 100.88(14)
C171 C93 H93 117.0
C89 C93 H93 117.0
C58 C93 H93 117.0
C133 O109 C201 118.26(18)
C37 O117 C148 115.94(19)
C197 C125 C160 115.05(16)
C197 C125 C141 85.18(14)
C160 C125 C141 101.28(14)
C197 C125 H125 116.7
C160 C125 H125 116.7
C141 C125 H125 116.7
O15 C127 C141 102.48(15)
O15 C127 C28 101.96(14)
C141 C127 C28 108.21(14)
O15 C127 H127 114.3
C141 C127 H127 114.3
C28 C127 H127 114.3
O179 C133 O109 124.3(2)
O179 C133 C169 123.42(19)
O109 C133 C169 112.22(17)
O84 C139 H13A 109.5
O84 C139 H13B 109.5
H13A C139 H13B 109.5
O84 C139 H13C 109.5
H13A C139 H13C 109.5
H13B C139 H13C 109.5
C213 C141 C127 115.47(16)
C213 C141 C125 85.38(14)
C127 C141 C125 101.15(15)
C213 C141 H141 116.6
C127 C141 H141 116.6
C125 C141 H141 116.6
C76 O147 C220 114.7(2)
O117 C148 H14A 109.5
O117 C148 H14B 109.5
H14A C148 H14B 109.5
O117 C148 H14C 109.5
H14A C148 H14C 109.5
H14B C148 H14C 109.5
O15 C160 C125 102.19(14)
O15 C160 C77 102.08(14)
C125 C160 C77 108.45(15)
O15 C160 H160 114.3
C125 C160 H160 114.3
C77 C160 H160 114.3
C171 C169 C133 135.72(18)
C171 C169 C58 95.11(16)
C133 C169 C58 128.57(17)
C169 C171 C37 136.81(18)
C169 C171 C93 94.28(16)
C37 C171 C93 128.29(18)
O18 C175 C58 101.96(14)
O18 C175 C77 101.87(14)
C58 C175 C77 109.19(15)
O18 C175 H175 114.2
C58 C175 H175 114.2
C77 C175 H175 114.2
C213 C197 C76 133.45(19)
C213 C197 C125 94.76(17)
C76 C197 C125 131.67(19)
O109 C201 H20D 109.5
O109 C201 H20E 109.5
H20D C201 H20E 109.5
O109 C201 H20F 109.5
H20D C201 H20F 109.5
H20E C201 H20F 109.5
O44 C207 O84 125.64(19)
O44 C207 C213 122.84(19)
O84 C207 C213 111.52(18)
C197 C213 C207 135.82(19)
C197 C213 C141 94.67(16)
C207 C213 C141 129.27(18)
O147 C220 H22D 109.5
O147 C220 H22E 109.5
H22D C220 H22E 109.5
O147 C220 H22F 109.5
H22D C220 H22F 109.5
H22E C220 H22F 109.5
C156 O3 C91 97.89(13)
C120 O11 C64 97.88(13)
C134 O35 C205 114.69(16)
C164 N36 C45 114.49(15)
C164 N36 H36 122.8
C45 N36 H36 122.8
C102 C38 C217 137.20(19)
C102 C38 C97 94.90(16)
C217 C38 C97 127.48(17)
C204 C40 C198 135.67(19)
C204 C40 C190 94.32(16)
C198 C40 C190 129.78(18)
O9 C45 N36 124.88(17)
O9 C45 C81 126.87(17)
N36 C45 C81 108.25(15)
C193 O49 C140 114.56(17)
C198 O52 C1 116.05(18)
O11 C64 C190 101.42(14)
O11 C64 C81 102.35(14)
C190 C64 C81 108.45(15)
O11 C64 H64 114.4
C190 C64 H64 114.4
C81 C64 H64 114.4
C102 C72 C156 113.77(15)
C102 C72 C97 85.78(14)
C156 C72 C97 101.19(14)
C102 C72 H72 117.0
C156 C72 H72 117.0
C97 C72 H72 117.0
C45 C81 C103 104.25(14)
C45 C81 C156 115.66(15)
C103 C81 C156 102.12(14)
C45 C81 C64 116.13(15)
C103 C81 C64 101.96(14)
C156 C81 C64 113.94(15)
O3 C91 C97 101.83(14)
O3 C91 C103 102.51(14)
C97 C91 C103 108.00(14)
O3 C91 H91 114.4
C97 C91 H91 114.4
C103 C91 H91 114.4
C38 C97 C91 115.27(15)
C38 C97 C72 85.09(14)
C91 C97 C72 101.45(14)
C38 C97 H97 116.6
C91 C97 H97 116.6
C72 C97 H97 116.6
C38 C102 C134 137.83(18)
C38 C102 C72 94.21(16)
C134 C102 C72 127.33(17)
C164 C103 C81 105.32(14)
C164 C103 C120 113.23(15)
C81 C103 C120 101.36(14)
C164 C103 C91 116.47(15)
C81 C103 C91 101.62(14)
C120 C103 C91 116.09(14)
C217 O106 C223 116.33(18)
C204 C107 C120 113.85(15)
C204 C107 C190 85.44(14)
C120 C107 C190 100.94(14)
C204 C107 H107 117.1
C120 C107 H107 117.1
C190 C107 H107 117.1
O11 C120 C103 101.43(14)
O11 C120 C107 102.93(14)
C103 C120 C107 108.80(14)
O11 C120 H120 114.1
C103 C120 H120 114.1
C107 C120 H120 114.1
O23 C134 O35 124.66(19)
O23 C134 C102 121.73(18)
O35 C134 C102 113.61(17)
O49 C140 H14D 109.5
O49 C140 H14E 109.5
H14D C140 H14E 109.5
O49 C140 H14F 109.5
H14D C140 H14F 109.5
H14E C140 H14F 109.5
O3 C156 C72 102.80(14)
O3 C156 C81 100.88(14)
C72 C156 C81 108.90(15)
O3 C156 H156 114.3
C72 C156 H156 114.3
C81 C156 H156 114.3
O22 C164 N36 125.45(17)
O22 C164 C103 126.90(17)
N36 C164 C103 107.61(15)
C40 C190 C64 115.44(16)
C40 C190 C107 85.10(14)
C64 C190 C107 101.33(14)
C40 C190 H190 116.6
C64 C190 H190 116.6
C107 C190 H190 116.6
O87 C193 O49 124.8(2)
O87 C193 C204 121.53(19)
O49 C193 C204 113.39(18)
O108 C198 O52 124.75(19)
O108 C198 C40 123.70(19)
O52 C198 C40 111.53(18)
C40 C204 C193 139.29(19)
C40 C204 C107 94.84(16)
C193 C204 C107 125.87(18)
O35 C205 H20G 109.5
O35 C205 H20H 109.5
H20G C205 H20H 109.5
O35 C205 H20I 109.5
H20G C205 H20I 109.5
H20H C205 H20I 109.5
O180 C217 O106 124.2(2)
O180 C217 C38 122.4(2)
O106 C217 C38 113.33(18)
O106 C223 H22G 109.5
O106 C223 H22H 109.5
H22G C223 H22H 109.5
O106 C223 H22I 109.5
H22G C223 H22I 109.5
H22H C223 H22I 109.5
N185 C176 C227 177.0(4)
C176 C227 H22J 109.5
C176 C227 H22K 109.5
H22J C227 H22K 109.5
C176 C227 H22L 109.5
H22J C227 H22L 109.5
H22K C227 H22L 109.5
N216 C210 C219 178.4(5)
C210 C219 H21D 109.5
C210 C219 H21E 109.5
H21D C219 H21E 109.5
C210 C219 H21F 109.5
H21D C219 H21F 109.5
H21E C219 H21F 109.5
H4 O63 H10 101(3)
H2 O150 H8 112(4)
H6 O206 H11 104(4)
O52 C1 H1A 109.5
O52 C1 H1B 109.5
H1A C1 H1B 109.5
O52 C1 H1C 109.5
H1A C1 H1C 109.5
H1B C1 H1C 109.5

loop_
_geom_bond_atom_site_label_1
_geom_bond_atom_site_label_2
_geom_bond_distance
O2 C79 1.443(2)
O2 C155 1.451(2)
O5 C177 1.436(2)
O5 C181 1.445(2)
O19 C142 1.209(2)
C27 C151 1.344(3)
C27 C152 1.473(3)
C27 C170 1.510(3)
O30 C78 1.209(2)
O32 C194 1.198(2)
O47 C152 1.317(2)
O47 C208 1.450(3)
O55 C182 1.325(2)
O55 C153 1.449(3)
O59 C194 1.320(2)
O59 C214 1.457(2)
O60 C178 1.324(2)
O60 C226 1.449(3)
O65 C182 1.198(2)
N68 C78 1.379(2)
N68 C142 1.376(3)
N68 H68 0.8800
C74 C142 1.517(2)
C74 C136 1.547(2)
C74 C155 1.547(2)
C74 C181 1.549(2)
C78 C136 1.518(2)
C79 C118 1.537(2)
C79 C136 1.551(2)
C79 H79 1.0000
C101 C122 1.513(3)
C101 C181 1.533(2)
C101 C116 1.584(3)
C101 H101 1.0000
C116 C138 1.505(3)
C116 C177 1.538(3)
C116 H116 1.0000
C118 C151 1.517(3)
C118 C170 1.582(3)
C118 H118 1.0000
C122 C138 1.340(3)
C122 C182 1.485(3)
C136 C177 1.550(2)
C138 C178 1.480(3)
C151 C194 1.482(3)
C152 O159 1.198(3)
C153 H15A 0.9800
C153 H15B 0.9800
C153 H15C 0.9800
C155 C170 1.533(2)
C155 H155 1.0000
O162 C178 1.198(3)
C170 H170 1.0000
C177 H177 1.0000
C181 H181 1.0000
C208 H20A 0.9800
C208 H20B 0.9800
C208 H20C 0.9800
C214 H21A 0.9800
C214 H21B 0.9800
C214 H21C 0.9800
C226 H22A 0.9800
C226 H22B 0.9800
C226 H22C 0.9800
O8 C80 1.208(2)
O14 C85 1.207(2)
O15 C127 1.445(2)
O15 C160 1.448(2)
O18 C89 1.441(2)
O18 C175 1.446(2)
C28 C80 1.522(2)
C28 C127 1.550(2)
C28 C89 1.550(2)
C28 C77 1.549(3)
C37 O54 1.203(3)
C37 O117 1.329(2)
C37 C171 1.481(3)
O44 C207 1.200(3)
N48 C85 1.374(3)
N48 C80 1.380(2)
N48 H48 0.8800
C58 C169 1.508(3)
C58 C175 1.534(3)
C58 C93 1.584(3)
C58 H58 1.0000
C76 O203 1.198(3)
C76 O147 1.322(3)
C76 C197 1.477(3)
C77 C85 1.517(2)
C77 C175 1.547(3)
C77 C160 1.548(3)
O84 C207 1.332(2)
O84 C139 1.452(3)
C89 C93 1.539(3)
C89 H89 1.0000
C93 C171 1.504(3)
C93 H93 1.0000
O109 C133 1.312(2)
O109 C201 1.441(3)
O117 C148 1.445(3)
C125 C197 1.513(3)
C125 C160 1.536(3)
C125 C141 1.585(3)
C125 H125 1.0000
C127 C141 1.534(3)
C127 H127 1.0000
C133 O179 1.196(3)
C133 C169 1.473(3)
C139 H13A 0.9800
C139 H13B 0.9800
C139 H13C 0.9800
C141 C213 1.511(3)
C141 H141 1.0000
O147 C220 1.457(3)
C148 H14A 0.9800
C148 H14B 0.9800
C148 H14C 0.9800
C160 H160 1.0000
C169 C171 1.337(3)
C175 H175 1.0000
C197 C213 1.336(3)
C201 H20D 0.9800
C201 H20E 0.9800
C201 H20F 0.9800
C207 C213 1.478(3)
C220 H22D 0.9800
C220 H22E 0.9800
C220 H22F 0.9800
O3 C156 1.450(2)
O3 C91 1.449(2)
O9 C45 1.212(2)
O11 C120 1.437(2)
O11 C64 1.453(2)
O22 C164 1.205(2)
O23 C134 1.205(2)
O35 C134 1.329(2)
O35 C205 1.448(3)
N36 C164 1.381(2)
N36 C45 1.380(2)
N36 H36 0.8800
C38 C102 1.342(3)
C38 C217 1.475(3)
C38 C97 1.513(3)
C40 C204 1.337(3)
C40 C198 1.478(3)
C40 C190 1.515(3)
C45 C81 1.519(2)
O49 C193 1.312(3)
O49 C140 1.446(3)
O52 C198 1.331(3)
O52 C1 1.454(3)
C64 C190 1.520(3)
C64 C81 1.558(3)
C64 H64 1.0000
C72 C102 1.511(3)
C72 C156 1.535(3)
C72 C97 1.583(3)
C72 H72 1.0000
C81 C103 1.547(2)
C81 C156 1.545(2)
O87 C193 1.211(3)
C91 C97 1.532(3)
C91 C103 1.550(2)
C91 H91 1.0000
C97 H97 1.0000
C102 C134 1.474(3)
C103 C164 1.517(2)
C103 C120 1.542(2)
O106 C217 1.320(3)
O106 C223 1.444(3)
C107 C204 1.504(3)
C107 C120 1.547(3)
C107 C190 1.582(3)
C107 H107 1.0000
O108 C198 1.202(3)
C120 H120 1.0000
C140 H14D 0.9800
C140 H14E 0.9800
C140 H14F 0.9800
C156 H156 1.0000
O180 C217 1.190(3)
C190 H190 1.0000
C193 C204 1.475(3)
C205 H20G 0.9800
C205 H20H 0.9800
C205 H20I 0.9800
C223 H22G 0.9800
C223 H22H 0.9800
C223 H22I 0.9800
C176 N185 1.116(4)
C176 C227 1.456(4)
C227 H22J 0.9800
C227 H22K 0.9800
C227 H22L 0.9800
C210 N216 1.135(5)
C210 C219 1.456(5)
C219 H21D 0.9800
C219 H21E 0.9800
C219 H21F 0.9800
O63 H4 0.78(4)
O63 H10 0.850(14)
O150 H2 0.80(3)
O150 H8 0.76(4)
O206 H6 0.83(4)
O206 H11 0.851(10)
C1 H1A 0.9800
C1 H1B 0.9800
C1 H1C 0.9800

loop_
_geom_torsion_atom_site_label_1
_geom_torsion_atom_site_label_2
_geom_torsion_atom_site_label_3
_geom_torsion_atom_site_label_4
_geom_torsion
C142 N68 C78 O30 -178.65(18)
C142 N68 C78 C136 -0.2(2)
C155 O2 C79 C118 -56.44(15)
C155 O2 C79 C136 56.22(15)
C122 C101 C116 C138 -0.27(13)
C181 C101 C116 C138 -113.10(14)
C122 C101 C116 C177 112.15(14)
C181 C101 C116 C177 -0.68(17)
O2 C79 C118 C151 -56.16(19)
C136 C79 C118 C151 -163.48(15)
O2 C79 C118 C170 33.74(16)
C136 C79 C118 C170 -73.58(17)
C181 C101 C122 C138 100.69(17)
C116 C101 C122 C138 0.30(14)
C181 C101 C122 C182 -62.8(2)
C116 C101 C122 C182 -163.16(18)
O30 C78 C136 C74 177.68(18)
N68 C78 C136 C74 -0.72(19)
O30 C78 C136 C79 -71.1(3)
N68 C78 C136 C79 110.46(18)
O30 C78 C136 C177 67.2(3)
N68 C78 C136 C177 -111.22(18)
C142 C74 C136 C78 1.29(18)
C155 C74 C136 C78 121.82(15)
C181 C74 C136 C78 -119.63(15)
C142 C74 C136 C79 -120.02(15)
C155 C74 C136 C79 0.51(16)
C181 C74 C136 C79 119.05(14)
C142 C74 C136 C177 120.98(15)
C155 C74 C136 C177 -118.50(14)
C181 C74 C136 C177 0.05(16)
O2 C79 C136 C78 -147.35(15)
C118 C79 C136 C78 -39.6(2)
O2 C79 C136 C74 -34.37(16)
C118 C79 C136 C74 73.34(17)
O2 C79 C136 C177 74.51(18)
C118 C79 C136 C177 -177.79(15)
C182 C122 C138 C178 -3.9(4)
C101 C122 C138 C178 -164.8(2)
C182 C122 C138 C116 160.5(2)
C101 C122 C138 C116 -0.32(15)
C177 C116 C138 C122 -99.56(18)
C101 C116 C138 C122 0.30(15)
C177 C116 C138 C178 67.3(2)
C101 C116 C138 C178 167.12(19)
C78 N68 C142 O19 -178.57(18)
C78 N68 C142 C74 1.1(2)
C136 C74 C142 O19 178.21(18)
C155 C74 C142 O19 67.0(2)
C181 C74 C142 O19 -70.6(2)
C136 C74 C142 N68 -1.47(19)
C155 C74 C142 N68 -112.72(17)
C181 C74 C142 N68 109.73(18)
C152 C27 C151 C194 -3.1(4)
C170 C27 C151 C194 168.7(2)
C152 C27 C151 C118 -171.0(2)
C170 C27 C151 C118 0.77(15)
C79 C118 C151 C27 99.28(18)
C170 C118 C151 C27 -0.74(14)
C79 C118 C151 C194 -70.8(2)
C170 C118 C151 C194 -170.78(18)
C208 O47 C152 O159 0.4(3)
C208 O47 C152 C27 178.95(17)
C151 C27 C152 O159 174.8(2)
C170 C27 C152 O159 5.1(3)
C151 C27 C152 O47 -3.8(3)
C170 C27 C152 O47 -173.55(18)
C79 O2 C155 C170 56.55(15)
C79 O2 C155 C74 -55.83(15)
C142 C74 C155 O2 146.14(15)
C136 C74 C155 O2 33.28(16)
C181 C74 C155 O2 -75.78(17)
C142 C74 C155 C170 39.0(2)
C136 C74 C155 C170 -73.89(17)
C181 C74 C155 C170 177.05(15)
C151 C27 C170 C155 -101.37(18)
C152 C27 C170 C155 71.8(2)
C151 C27 C170 C118 -0.74(14)
C152 C27 C170 C118 172.39(19)
O2 C155 C170 C27 56.13(19)
C74 C155 C170 C27 163.21(15)
O2 C155 C170 C118 -34.19(16)
C74 C155 C170 C118 72.89(17)
C151 C118 C170 C27 0.66(13)
C79 C118 C170 C27 -113.38(14)
C151 C118 C170 C155 114.45(14)
C79 C118 C170 C155 0.41(17)
C181 O5 C177 C116 56.66(15)
C181 O5 C177 C136 -56.39(15)
C138 C116 C177 O5 56.07(19)
C101 C116 C177 O5 -33.56(16)
C138 C116 C177 C136 163.41(15)
C101 C116 C177 C136 73.79(17)
C78 C136 C177 O5 146.32(15)
C74 C136 C177 O5 33.96(16)
C79 C136 C177 O5 -74.91(18)
C78 C136 C177 C116 38.6(2)
C74 C136 C177 C116 -73.78(17)
C79 C136 C177 C116 177.35(15)
C226 O60 C178 O162 0.3(3)
C226 O60 C178 C138 179.31(18)
C122 C138 C178 O162 149.0(2)
C116 C138 C178 O162 -11.6(3)
C122 C138 C178 O60 -30.1(3)
C116 C138 C178 O60 169.36(18)
C177 O5 C181 C101 -56.95(15)
C177 O5 C181 C74 56.35(15)
C122 C101 C181 O5 -55.29(19)
C116 C101 C181 O5 34.44(16)
C122 C101 C181 C74 -162.33(15)
C116 C101 C181 C74 -72.60(17)
C142 C74 C181 O5 -146.71(15)
C136 C74 C181 O5 -33.80(16)
C155 C74 C181 O5 75.40(18)
C142 C74 C181 C101 -39.5(2)
C136 C74 C181 C101 73.41(17)
C155 C74 C181 C101 -177.39(15)
C153 O55 C182 O65 1.3(3)
C153 O55 C182 C122 -178.05(18)
C138 C122 C182 O65 -124.9(3)
C101 C122 C182 O65 31.0(3)
C138 C122 C182 O55 54.5(3)
C101 C122 C182 O55 -149.64(18)
C214 O59 C194 O32 1.1(3)
C214 O59 C194 C151 -178.39(18)
C27 C151 C194 O32 -133.6(3)
C118 C151 C194 O32 31.4(3)
C27 C151 C194 O59 46.0(3)
C118 C151 C194 O59 -149.05(18)
C80 C28 C77 C85 -0.71(18)
C127 C28 C77 C85 120.15(15)
C89 C28 C77 C85 -120.29(15)
C80 C28 C77 C175 119.34(15)
C127 C28 C77 C175 -119.80(14)
C89 C28 C77 C175 -0.24(16)
C80 C28 C77 C160 -120.69(15)
C127 C28 C77 C160 0.17(16)
C89 C28 C77 C160 119.74(14)
C85 N48 C80 O8 178.71(18)
C85 N48 C80 C28 0.1(2)
C127 C28 C80 O8 70.7(2)
C89 C28 C80 O8 -67.6(2)
C77 C28 C80 O8 -178.17(18)
C127 C28 C80 N48 -110.76(17)
C89 C28 C80 N48 110.94(17)
C77 C28 C80 N48 0.38(19)
C80 N48 C85 O14 179.88(18)
C80 N48 C85 C77 -0.6(2)
C175 C77 C85 O14 69.5(2)
C160 C77 C85 O14 -68.9(2)
C28 C77 C85 O14 -179.70(18)
C175 C77 C85 N48 -109.99(18)
C160 C77 C85 N48 111.61(18)
C28 C77 C85 N48 0.81(19)
C175 O18 C89 C93 -56.39(15)
C175 O18 C89 C28 55.88(15)
C80 C28 C89 O18 -145.67(15)
C127 C28 C89 O18 75.89(18)
C77 C28 C89 O18 -33.61(16)
C80 C28 C89 C93 -38.1(2)
C127 C28 C89 C93 -176.48(15)
C77 C28 C89 C93 74.02(17)
O18 C89 C93 C171 -56.81(19)
C28 C89 C93 C171 -164.01(16)
O18 C89 C93 C58 33.43(16)
C28 C89 C93 C58 -73.76(17)
C169 C58 C93 C171 0.72(13)
C175 C58 C93 C171 114.31(15)
C169 C58 C93 C89 -112.93(14)
C175 C58 C93 C89 0.66(17)
O54 C37 O117 C148 4.7(3)
C171 C37 O117 C148 -174.99(19)
C160 O15 C127 C141 56.34(15)
C160 O15 C127 C28 -55.62(15)
C80 C28 C127 O15 146.14(15)
C89 C28 C127 O15 -75.90(18)
C77 C28 C127 O15 33.56(16)
C80 C28 C127 C141 38.5(2)
C89 C28 C127 C141 176.50(15)
C77 C28 C127 C141 -74.03(17)
C201 O109 C133 O179 4.7(3)
C201 O109 C133 C169 -177.29(19)
O15 C127 C141 C213 56.4(2)
C28 C127 C141 C213 163.61(16)
O15 C127 C141 C125 -33.79(16)
C28 C127 C141 C125 73.43(17)
C197 C125 C141 C213 -0.60(14)
C160 C125 C141 C213 -115.21(15)
C197 C125 C141 C127 114.47(15)
C160 C125 C141 C127 -0.14(17)
O203 C76 O147 C220 2.5(4)
C197 C76 O147 C220 -179.1(2)
C127 O15 C160 C125 -56.29(15)
C127 O15 C160 C77 55.88(16)
C197 C125 C160 O15 -56.0(2)
C141 C125 C160 O15 33.90(16)
C197 C125 C160 C77 -163.34(16)
C141 C125 C160 C77 -73.42(17)
C85 C77 C160 O15 -146.58(15)
C175 C77 C160 O15 75.49(18)
C28 C77 C160 O15 -33.78(16)
C85 C77 C160 C125 -39.2(2)
C175 C77 C160 C125 -177.11(15)
C28 C77 C160 C125 73.63(17)
O179 C133 C169 C171 179.1(2)
O109 C133 C169 C171 1.0(3)
O179 C133 C169 C58 10.2(4)
O109 C133 C169 C58 -167.81(19)
C175 C58 C169 C171 -101.05(18)
C93 C58 C169 C171 -0.81(15)
C175 C58 C169 C133 71.1(3)
C93 C58 C169 C133 171.4(2)
C133 C169 C171 C37 0.6(4)
C58 C169 C171 C37 171.8(2)
C133 C169 C171 C93 -170.4(2)
C58 C169 C171 C93 0.85(16)
O54 C37 C171 C169 -138.6(3)
O117 C37 C171 C169 41.0(3)
O54 C37 C171 C93 29.8(3)
O117 C37 C171 C93 -150.50(19)
C89 C93 C171 C169 99.25(18)
C58 C93 C171 C169 -0.81(15)
C89 C93 C171 C37 -72.9(2)
C58 C93 C171 C37 -172.9(2)
C89 O18 C175 C58 56.67(15)
C89 O18 C175 C77 -56.15(15)
C169 C58 C175 O18 55.01(19)
C93 C58 C175 O18 -34.36(16)
C169 C58 C175 C77 162.26(15)
C93 C58 C175 C77 72.88(17)
C85 C77 C175 O18 146.70(15)
C160 C77 C175 O18 -75.40(18)
C28 C77 C175 O18 33.88(16)
C85 C77 C175 C58 39.4(2)
C160 C77 C175 C58 177.30(15)
C28 C77 C175 C58 -73.42(17)
O203 C76 C197 C213 -13.9(4)
O147 C76 C197 C213 167.7(2)
O203 C76 C197 C125 160.9(3)
O147 C76 C197 C125 -17.5(3)
C160 C125 C197 C213 100.89(19)
C141 C125 C197 C213 0.68(15)
C160 C125 C197 C76 -75.3(3)
C141 C125 C197 C76 -175.5(2)
C139 O84 C207 O44 -8.4(3)
C139 O84 C207 C213 172.25(19)
C76 C197 C213 C207 1.0(4)
C125 C197 C213 C207 -175.1(2)
C76 C197 C213 C141 175.4(2)
C125 C197 C213 C141 -0.71(16)
O44 C207 C213 C197 144.3(3)
O84 C207 C213 C197 -36.4(3)
O44 C207 C213 C141 -28.5(3)
O84 C207 C213 C141 150.8(2)
C127 C141 C213 C197 -99.48(19)
C125 C141 C213 C197 0.68(16)
C127 C141 C213 C207 75.5(3)
C125 C141 C213 C207 175.7(2)
C164 N36 C45 O9 178.65(18)
C164 N36 C45 C81 -1.3(2)
C120 O11 C64 C190 -58.32(15)
C120 O11 C64 C81 53.69(15)
O9 C45 C81 C103 -177.36(18)
N36 C45 C81 C103 2.56(19)
O9 C45 C81 C156 71.4(2)
N36 C45 C81 C156 -108.68(18)
O9 C45 C81 C64 -66.1(3)
N36 C45 C81 C64 113.83(17)
O11 C64 C81 C45 -141.03(15)
C190 C64 C81 C45 -34.4(2)
O11 C64 C81 C103 -28.44(16)
C190 C64 C81 C103 78.23(16)
O11 C64 C81 C156 80.76(17)
C190 C64 C81 C156 -172.58(15)
C156 O3 C91 C97 -56.87(15)
C156 O3 C91 C103 54.84(15)
C102 C38 C97 C91 101.57(18)
C217 C38 C97 C91 -72.0(2)
C102 C38 C97 C72 1.22(15)
C217 C38 C97 C72 -172.37(19)
O3 C91 C97 C38 -54.06(19)
C103 C91 C97 C38 -161.56(15)
O3 C91 C97 C72 35.88(16)
C103 C91 C97 C72 -71.62(17)
C102 C72 C97 C38 -1.08(13)
C156 C72 C97 C38 112.33(14)
C102 C72 C97 C91 -115.90(14)
C156 C72 C97 C91 -2.49(17)
C217 C38 C102 C134 0.5(4)
C97 C38 C102 C134 -172.0(2)
C217 C38 C102 C72 171.2(2)
C97 C38 C102 C72 -1.27(15)
C156 C72 C102 C38 -99.16(18)
C97 C72 C102 C38 1.22(15)
C156 C72 C102 C134 73.1(2)
C97 C72 C102 C134 173.44(19)
C45 C81 C103 C164 -2.85(18)
C156 C81 C103 C164 117.92(15)
C64 C81 C103 C164 -124.06(15)
C45 C81 C103 C120 115.33(15)
C156 C81 C103 C120 -123.91(14)
C64 C81 C103 C120 -5.89(16)
C45 C81 C103 C91 -124.73(15)
C156 C81 C103 C91 -3.96(16)
C64 C81 C103 C91 114.06(14)
O3 C91 C103 C164 -144.30(15)
C97 C91 C103 C164 -37.3(2)
O3 C91 C103 C81 -30.49(16)
C97 C91 C103 C81 76.54(17)
O3 C91 C103 C120 78.45(18)
C97 C91 C103 C120 -174.52(15)
C64 O11 C120 C103 -57.98(15)
C64 O11 C120 C107 54.59(15)
C164 C103 C120 O11 151.31(14)
C81 C103 C120 O11 39.01(16)
C91 C103 C120 O11 -70.08(18)
C164 C103 C120 C107 43.3(2)
C81 C103 C120 C107 -69.05(17)
C91 C103 C120 C107 -178.14(15)
C204 C107 C120 O11 60.16(19)
C190 C107 C120 O11 -29.67(16)
C204 C107 C120 C103 167.20(15)
C190 C107 C120 C103 77.37(17)
C205 O35 C134 O23 -1.7(3)
C205 O35 C134 C102 178.71(17)
C38 C102 C134 O23 138.0(2)
C72 C102 C134 O23 -30.4(3)
C38 C102 C134 O35 -42.4(3)
C72 C102 C134 O35 149.18(18)
C91 O3 C156 C72 55.36(15)
C91 O3 C156 C81 -57.10(15)
C102 C72 C156 O3 58.59(19)
C97 C72 C156 O3 -31.70(17)
C102 C72 C156 C81 165.00(15)
C97 C72 C156 C81 74.70(17)
C45 C81 C156 O3 149.61(15)
C103 C81 C156 O3 37.12(16)
C64 C81 C156 O3 -71.98(17)
C45 C81 C156 C72 41.9(2)
C103 C81 C156 C72 -70.60(17)
C64 C81 C156 C72 -179.70(15)
C45 N36 C164 O22 -178.65(18)
C45 N36 C164 C103 -0.7(2)
C81 C103 C164 O22 -179.80(19)
C120 C103 C164 O22 70.3(2)
C91 C103 C164 O22 -68.1(3)
C81 C103 C164 N36 2.24(19)
C120 C103 C164 N36 -107.63(17)
C91 C103 C164 N36 113.93(17)
C204 C40 C190 C64 104.43(18)
C198 C40 C190 C64 -70.6(3)
C204 C40 C190 C107 4.21(15)
C198 C40 C190 C107 -170.9(2)
O11 C64 C190 C40 -51.72(19)
C81 C64 C190 C40 -159.02(16)
O11 C64 C190 C107 38.21(16)
C81 C64 C190 C107 -69.09(17)
C204 C107 C190 C40 -3.74(13)
C120 C107 C190 C40 109.69(14)
C204 C107 C190 C64 -118.74(15)
C120 C107 C190 C64 -5.30(17)
C140 O49 C193 O87 4.1(3)
C140 O49 C193 C204 -170.42(19)
C1 O52 C198 O108 0.8(3)
C1 O52 C198 C40 -177.97(18)
C204 C40 C198 O108 178.4(2)
C190 C40 C198 O108 -8.6(3)
C204 C40 C198 O52 -2.8(3)
C190 C40 C198 O52 170.18(19)
C198 C40 C204 C193 -9.4(4)
C190 C40 C204 C193 176.0(2)
C198 C40 C204 C107 170.2(2)
C190 C40 C204 C107 -4.43(16)
O87 C193 C204 C40 147.0(3)
O49 C193 C204 C40 -38.3(4)
O87 C193 C204 C107 -32.5(3)
O49 C193 C204 C107 142.17(19)
C120 C107 C204 C40 -95.72(18)
C190 C107 C204 C40 4.24(15)
C120 C107 C204 C193 84.0(2)
C190 C107 C204 C193 -176.08(19)
C223 O106 C217 O180 -0.9(3)
C223 O106 C217 C38 -178.76(18)
C102 C38 C217 O180 -171.8(3)
C97 C38 C217 O180 -1.3(3)
C102 C38 C217 O106 6.1(3)
C97 C38 C217 O106 176.64(18)
